data_7029372
loop_
_publ_author_name
'Shin, Kyoung-Soon'
'Jeannin, Olivier'
'Brezgunova, Mariya'
'Dahaoui, Slimane'
'Aubert, Emmanuel'
'Espinosa, Enrique'
'Auban-Senzier, Pascale'
'Swietlik, Roman'
'Fr\;ackowiak, Arkadiusz'
'Fourmigu\'e, Marc'

_publ_section_title
;
 Inter-layer charge disproportionation in the dual-layer organic metal
 (tTTF-I)2ClO4 with unsymmetrical IO halogen bond interactions.
;
_journal_issue 14
_journal_name_full 'Dalton transactions (Cambridge, England : 2003)'
_journal_page_first 5280
_journal_page_last 5291
_journal_paper_doi 10.1039/c3dt52801d
_journal_volume 43
_journal_year 2014
_chemical_formula_moiety '2(C9 H7 I S4), Cl O4'
_chemical_formula_sum 'C18 H14 Cl I2 O4 S8'
_chemical_formula_weight 840.02
_chemical_name_systematic
;
 ?
;
_space_group_IT_number 2
_symmetry_cell_setting triclinic
_symmetry_space_group_name_Hall '-P 1'
_symmetry_space_group_name_H-M 'P -1'
_atom_sites_solution_hydrogens geom
_atom_sites_solution_primary direct
_atom_sites_solution_secondary difmap
_audit_creation_method SHELXL-97
_cell_angle_alpha 93.130(14)
_cell_angle_beta 91.993(19)
_cell_angle_gamma 106.415(14)
_cell_formula_units_Z 2
_cell_length_a 6.5484(14)
_cell_length_b 7.6879(11)
_cell_length_c 27.017(6)
_cell_measurement_reflns_used 12675
_cell_measurement_temperature 293(2)
_cell_measurement_theta_max 27.49
_cell_measurement_theta_min 3.51
_cell_volume 1301.0(5)
_computing_cell_refinement 'Dirax/lsq (Duisenberg & Schreurs, 1989-2000)'
_computing_data_collection 'Collect (Bruker AXS BV, 1997-2004)'
_computing_data_reduction 'EvalCCD (Duisenberg & Schreurs 1990-2000)'
_computing_molecular_graphics 'Ortep-3 for Windows (Farrugia, 1997)'
_computing_publication_material 'WinGX publication routines (Farrugia, 1999)'
_computing_structure_refinement 'SHELXL-97 (Sheldrick, 1997)'
_computing_structure_solution 'SIR92 (Altomare et al., 1993)'
_diffrn_ambient_temperature 293(2)
_diffrn_detector_area_resol_mean 9
_diffrn_measured_fraction_theta_full 0.993
_diffrn_measured_fraction_theta_max 0.993
_diffrn_measurement_device '95mm CCD camera on \k-goniostat'
_diffrn_measurement_device_type KappaCCD
_diffrn_measurement_method CCD
_diffrn_radiation_monochromator 'horizonally mounted graphite crystal'
_diffrn_radiation_source 'fine-focus sealed tube'
_diffrn_radiation_type MoK\a
_diffrn_radiation_wavelength 0.71073
_diffrn_reflns_av_R_equivalents 0.0352
_diffrn_reflns_av_sigmaI/netI 0.0340
_diffrn_reflns_limit_h_max 8
_diffrn_reflns_limit_h_min -8
_diffrn_reflns_limit_k_max 9
_diffrn_reflns_limit_k_min -9
_diffrn_reflns_limit_l_max 35
_diffrn_reflns_limit_l_min -32
_diffrn_reflns_number 19445
_diffrn_reflns_theta_full 27.50
_diffrn_reflns_theta_max 27.50
_diffrn_reflns_theta_min 3.51
_exptl_absorpt_coefficient_mu 3.188
_exptl_absorpt_correction_T_max 0.751
_exptl_absorpt_correction_T_min 0.548
_exptl_absorpt_correction_type multi-scan
_exptl_absorpt_process_details
;
  [Sheldrick, G.M. (2002). SADABS Bruker AXS Inc., Madison, Wisconsin, USA]
;
_exptl_crystal_colour black
_exptl_crystal_density_diffrn 2.144
_exptl_crystal_density_method 'not measured'
_exptl_crystal_description prism
_exptl_crystal_F_000 810
_exptl_crystal_size_max 0.3
_exptl_crystal_size_mid 0.16
_exptl_crystal_size_min 0.09
_refine_diff_density_max 1.457
_refine_diff_density_min -0.872
_refine_diff_density_rms 0.122
_refine_ls_extinction_method none
_refine_ls_goodness_of_fit_ref 1.113
_refine_ls_hydrogen_treatment constr
_refine_ls_matrix_type full
_refine_ls_number_parameters 295
_refine_ls_number_reflns 5919
_refine_ls_number_restraints 78
_refine_ls_restrained_S_all 1.106
_refine_ls_R_factor_all 0.0519
_refine_ls_R_factor_gt 0.0394
_refine_ls_shift/su_max 0.001
_refine_ls_shift/su_mean 0.000
_refine_ls_structure_factor_coef Fsqd
_refine_ls_weighting_details 'calc w=1/[\s^2^(Fo^2^)+(0.0423P)^2^+3.6252P] where P=(Fo^2^+2Fc^2^)/3'
_refine_ls_weighting_scheme calc
_refine_ls_wR_factor_gt 0.1029
_refine_ls_wR_factor_ref 0.1096
_reflns_number_gt 4873
_reflns_number_total 5919
_reflns_threshold_expression >2sigma(I)
_cod_data_source_file c3dt52801d.txt
_cod_data_source_block 2tTTFI_ClO4_RT
_cod_original_cell_volume 1300.9(4)
_cod_original_sg_symbol_Hall -P1
_cod_original_sg_symbol_H-M P-1
_cod_database_code 7029372

loop_
_symmetry_equiv_pos_as_xyz
'x, y, z'
'-x, -y, -z'

loop_
_atom_site_label
_atom_site_type_symbol
_atom_site_fract_x
_atom_site_fract_y
_atom_site_fract_z
_atom_site_U_iso_or_equiv
_atom_site_adp_type
_atom_site_occupancy
_atom_site_symmetry_multiplicity
_atom_site_calc_flag
_atom_site_refinement_flags
_atom_site_disorder_assembly
_atom_site_disorder_group
Cl Cl 0.7047(2) 0.92191(18) 0.25000(5) 0.0489(3) Uani 0.599(10) 1 d PD A 1
O1 O 0.8232(12) 0.8224(9) 0.2748(2) 0.140(5) Uiso 0.599(10) 1 d PD A 1
O2 O 0.8036(12) 0.9828(9) 0.2060(2) 0.119(4) Uiso 0.599(10) 1 d PD A 1
O3 O 0.6957(11) 1.0729(7) 0.2811(2) 0.070(3) Uiso 0.599(10) 1 d PD A 1
O4 O 0.4958(8) 0.8093(9) 0.2380(3) 0.144(6) Uiso 0.599(10) 1 d PD A 1
Cl1B Cl 0.7047(2) 0.92191(18) 0.25000(5) 0.0489(3) Uani 0.401(10) 1 d PD A 2
O1B O 0.7227(17) 0.8051(11) 0.2874(3) 0.069(4) Uiso 0.401(10) 1 d PD A 2
O2B O 0.8947(13) 1.0659(13) 0.2503(5) 0.156(9) Uiso 0.401(10) 1 d PD A 2
O3B O 0.5318(16) 0.9930(17) 0.2590(5) 0.198(12) Uiso 0.401(10) 1 d PD A 2
O4B O 0.670(2) 0.8237(12) 0.2033(2) 0.129(7) Uiso 0.401(10) 1 d PD A 2
I1 I 0.07970(5) 0.85057(5) 1.142873(12) 0.04593(11) Uani 1 1 d . . .
S1 S 0.1851(2) 0.7714(2) 1.02765(5) 0.0480(3) Uani 1 1 d . . .
S2 S 0.6356(2) 0.7951(2) 1.04828(5) 0.0497(3) Uani 1 1 d . . .
S3 S 0.6910(2) 0.7020(2) 0.93361(5) 0.0489(3) Uani 1 1 d . . .
S4 S 0.2417(2) 0.6830(2) 0.90999(5) 0.0476(3) Uani 1 1 d . . .
C1 C 0.4262(8) 0.7581(7) 1.00425(19) 0.0415(11) Uani 1 1 d . . .
C2 C 0.2842(8) 0.8150(7) 1.08888(17) 0.0395(11) Uani 1 1 d . . .
C3 C 0.4883(8) 0.8249(8) 1.09854(19) 0.0464(12) Uani 1 1 d . . .
H3 H 0.5490 0.8468 1.1307 0.056 Uiso 1 1 calc R . .
C4 C 0.4494(8) 0.7190(8) 0.95498(19) 0.0428(11) Uani 1 1 d . . .
C5 C 0.6007(9) 0.6603(7) 0.87212(19) 0.0421(11) Uani 1 1 d . . .
C6 C 0.7120(10) 0.6227(8) 0.8268(2) 0.0531(14) Uani 1 1 d . . .
H6A H 0.7324 0.5024 0.8262 0.064 Uiso 1 1 calc R . .
H6B H 0.8491 0.7124 0.8250 0.064 Uiso 1 1 calc R . .
C7 C 0.5547(11) 0.6367(10) 0.7847(2) 0.0610(16) Uani 1 1 d . . .
H7A H 0.5452 0.5431 0.7584 0.073 Uiso 1 1 calc R . .
H7B H 0.6016 0.7544 0.7708 0.073 Uiso 1 1 calc R . .
C8 C 0.3359(9) 0.6116(9) 0.8075(2) 0.0507(13) Uani 1 1 d . . .
H8A H 0.2641 0.6959 0.7950 0.061 Uiso 1 1 calc R . .
H8B H 0.2447 0.4883 0.8008 0.061 Uiso 1 1 calc R . .
C9 C 0.3968(9) 0.6520(7) 0.86104(19) 0.0423(11) Uani 1 1 d . . .
I1A I 0.33378(6) 0.07398(5) 0.344712(12) 0.04252(11) Uani 1 1 d . . .
S2A S -0.21857(19) 0.11491(19) 0.44258(5) 0.0407(3) Uani 1 1 d . . .
S1A S 0.24858(19) 0.22352(17) 0.45572(4) 0.0374(3) Uani 1 1 d . . .
S3A S -0.25859(19) 0.28724(17) 0.55021(5) 0.0389(3) Uani 1 1 d . . .
S4A S 0.20927(19) 0.39822(18) 0.56757(5) 0.0391(3) Uani 1 1 d . . .
C1A C 0.0071(7) 0.2203(6) 0.48094(18) 0.0332(9) Uani 1 1 d . . .
C2A C 0.1343(8) 0.1154(7) 0.39932(17) 0.0364(10) Uani 1 1 d . . .
C3A C -0.0788(8) 0.0648(7) 0.39309(19) 0.0404(11) Uani 1 1 d . . .
H3A H -0.1483 0.0058 0.3636 0.049 Uiso 1 1 calc R . .
C4A C -0.0096(7) 0.2935(6) 0.52708(17) 0.0328(9) Uani 1 1 d . . .
C5A C -0.1537(8) 0.3850(6) 0.60831(18) 0.0366(10) Uani 1 1 d . . .
C6A C -0.2683(9) 0.4297(7) 0.6523(2) 0.0466(13) Uani 1 1 d . . .
H6A1 H -0.3784 0.3241 0.6613 0.056 Uiso 1 1 calc R . .
H6A2 H -0.3313 0.5270 0.6461 0.056 Uiso 1 1 calc R . .
C7A C -0.0870(11) 0.4895(9) 0.6923(2) 0.0594(16) Uani 1 1 d . . .
H7A1 H -0.1008 0.3964 0.7158 0.071 Uiso 1 1 calc R . .
H7A2 H -0.0932 0.6007 0.7102 0.071 Uiso 1 1 calc R . .
C8A C 0.1275(9) 0.5214(8) 0.6672(2) 0.0490(13) Uani 1 1 d . . .
H8A1 H 0.1996 0.6500 0.6662 0.059 Uiso 1 1 calc R . .
H8A2 H 0.2210 0.4630 0.6840 0.059 Uiso 1 1 calc R . .
C9A C 0.0563(8) 0.4339(6) 0.61611(18) 0.0377(10) Uani 1 1 d . . .

loop_
_atom_site_aniso_label
_atom_site_aniso_U_11
_atom_site_aniso_U_22
_atom_site_aniso_U_33
_atom_site_aniso_U_23
_atom_site_aniso_U_13
_atom_site_aniso_U_12
Cl 0.0670(9) 0.0497(7) 0.0356(6) -0.0011(5) 0.0066(6) 0.0259(7)
Cl1B 0.0670(9) 0.0497(7) 0.0356(6) -0.0011(5) 0.0066(6) 0.0259(7)
I1 0.0439(2) 0.0593(2) 0.03433(18) -0.00121(15) 0.00974(14) 0.01420(16)
S1 0.0354(6) 0.0774(10) 0.0324(6) -0.0039(6) 0.0030(5) 0.0194(6)
S2 0.0353(7) 0.0818(10) 0.0360(7) 0.0004(6) 0.0027(5) 0.0239(7)
S3 0.0405(7) 0.0741(9) 0.0385(7) 0.0019(6) 0.0075(5) 0.0265(7)
S4 0.0374(7) 0.0705(9) 0.0357(6) -0.0022(6) 0.0041(5) 0.0174(6)
C1 0.035(3) 0.054(3) 0.037(3) 0.005(2) 0.005(2) 0.015(2)
C2 0.038(3) 0.052(3) 0.029(2) -0.001(2) 0.0068(19) 0.014(2)
C3 0.038(3) 0.070(4) 0.033(3) 0.003(2) 0.002(2) 0.018(3)
C4 0.039(3) 0.053(3) 0.038(3) 0.002(2) 0.003(2) 0.015(2)
C5 0.050(3) 0.044(3) 0.035(3) 0.003(2) 0.012(2) 0.015(2)
C6 0.064(4) 0.051(3) 0.049(3) 0.002(3) 0.022(3) 0.021(3)
C7 0.071(4) 0.072(4) 0.040(3) 0.004(3) 0.018(3) 0.020(3)
C8 0.055(3) 0.059(3) 0.037(3) 0.004(2) 0.008(2) 0.013(3)
C9 0.047(3) 0.043(3) 0.038(3) 0.003(2) 0.006(2) 0.014(2)
I1A 0.0486(2) 0.04588(19) 0.03708(18) 0.00480(13) 0.01217(14) 0.01840(15)
S2A 0.0300(6) 0.0519(7) 0.0384(6) -0.0016(5) 0.0014(5) 0.0097(5)
S1A 0.0298(6) 0.0467(7) 0.0349(6) 0.0008(5) 0.0041(5) 0.0098(5)
S3A 0.0287(6) 0.0459(7) 0.0412(7) -0.0005(5) 0.0063(5) 0.0091(5)
S4A 0.0288(6) 0.0465(7) 0.0396(6) -0.0011(5) 0.0044(5) 0.0074(5)
C1A 0.026(2) 0.035(2) 0.039(2) 0.0062(19) 0.0036(18) 0.0072(18)
C2A 0.043(3) 0.037(2) 0.031(2) 0.0052(19) 0.008(2) 0.013(2)
C3A 0.042(3) 0.043(3) 0.035(2) -0.003(2) 0.002(2) 0.011(2)
C4A 0.026(2) 0.035(2) 0.036(2) 0.0033(18) 0.0056(18) 0.0055(18)
C5A 0.037(2) 0.036(2) 0.037(2) 0.0013(19) 0.009(2) 0.009(2)
C6A 0.054(3) 0.036(3) 0.050(3) -0.001(2) 0.019(3) 0.014(2)
C7A 0.071(4) 0.062(4) 0.044(3) -0.007(3) 0.014(3) 0.017(3)
C8A 0.050(3) 0.051(3) 0.043(3) -0.005(2) 0.003(2) 0.011(3)
C9A 0.040(3) 0.034(2) 0.037(3) -0.0007(19) 0.007(2) 0.008(2)

loop_
_atom_type_symbol
_atom_type_description
_atom_type_scat_dispersion_real
_atom_type_scat_dispersion_imag
_atom_type_scat_source
C C 0.0033 0.0016 'International Tables Vol C Tables 4.2.6.8 and 6.1.1.4'
H H 0.0000 0.0000 'International Tables Vol C Tables 4.2.6.8 and 6.1.1.4'
Cl Cl 0.1484 0.1585 'International Tables Vol C Tables 4.2.6.8 and 6.1.1.4'
I I -0.4742 1.8119 'International Tables Vol C Tables 4.2.6.8 and 6.1.1.4'
O O 0.0106 0.0060 'International Tables Vol C Tables 4.2.6.8 and 6.1.1.4'
S S 0.1246 0.1234 'International Tables Vol C Tables 4.2.6.8 and 6.1.1.4'

loop_
_geom_angle_atom_site_label_1
_geom_angle_atom_site_label_2
_geom_angle_atom_site_label_3
_geom_angle
O3 Cl O1 109.53(6)
O3 Cl O2 109.50(6)
O1 Cl O2 109.49(6)
O3 Cl O4 109.44(6)
O1 Cl O4 109.45(6)
O2 Cl O4 109.41(6)
C2 S1 C1 94.6(2)
C1 S2 C3 95.5(2)
C5 S3 C4 94.7(3)
C9 S4 C4 94.3(3)
C4 C1 S2 122.0(4)
C4 C1 S1 123.1(4)
S2 C1 S1 114.9(3)
C3 C2 S1 118.1(4)
C3 C2 I1 123.6(4)
S1 C2 I1 118.3(3)
C2 C3 S2 116.9(4)
C2 C3 H3 121.5
S2 C3 H3 121.5
C1 C4 S3 121.5(4)
C1 C4 S4 122.8(4)
S3 C4 S4 115.8(3)
C9 C5 C6 111.7(5)
C9 C5 S3 117.9(4)
C6 C5 S3 130.4(4)
C5 C6 C7 102.0(5)
C5 C6 H6A 111.4
C7 C6 H6A 111.4
C5 C6 H6B 111.4
C7 C6 H6B 111.4
H6A C6 H6B 109.2
C6 C7 C8 106.9(5)
C6 C7 H7A 110.3
C8 C7 H7A 110.3
C6 C7 H7B 110.3
C8 C7 H7B 110.3
H7A C7 H7B 108.6
C9 C8 C7 102.0(5)
C9 C8 H8A 111.4
C7 C8 H8A 111.4
C9 C8 H8B 111.4
C7 C8 H8B 111.4
H8A C8 H8B 109.2
C5 C9 C8 113.1(5)
C5 C9 S4 117.4(4)
C8 C9 S4 129.5(4)
C3A S2A C1A 95.3(2)
C2A S1A C1A 94.7(2)
C5A S3A C4A 94.4(2)
C9A S4A C4A 94.5(2)
C4A C1A S1A 123.7(4)
C4A C1A S2A 121.2(3)
S1A C1A S2A 115.1(3)
C3A C2A S1A 118.1(4)
C3A C2A I1A 123.4(4)
S1A C2A I1A 118.4(3)
C2A C3A S2A 116.8(4)
C2A C3A H3A 121.6
S2A C3A H3A 121.6
C1A C4A S4A 123.6(3)
C1A C4A S3A 121.4(4)
S4A C4A S3A 115.0(3)
C9A C5A C6A 113.3(5)
C9A C5A S3A 117.8(4)
C6A C5A S3A 128.9(4)
C5A C6A C7A 101.6(4)
C5A C6A H6A1 111.4
C7A C6A H6A1 111.4
C5A C6A H6A2 111.4
C7A C6A H6A2 111.4
H6A1 C6A H6A2 109.3
C6A C7A C8A 108.8(5)
C6A C7A H7A1 109.9
C8A C7A H7A1 109.9
C6A C7A H7A2 109.9
C8A C7A H7A2 109.9
H7A1 C7A H7A2 108.3
C9A C8A C7A 101.6(5)
C9A C8A H8A1 111.5
C7A C8A H8A1 111.5
C9A C8A H8A2 111.5
C7A C8A H8A2 111.5
H8A1 C8A H8A2 109.3
C5A C9A C8A 112.7(4)
C5A C9A S4A 118.1(4)
C8A C9A S4A 129.1(4)

loop_
_geom_bond_atom_site_label_1
_geom_bond_atom_site_label_2
_geom_bond_distance
Cl O3 1.412(4)
Cl O1 1.412(4)
Cl O2 1.412(4)
Cl O4 1.412(4)
I1 C2 2.073(5)
S1 C2 1.735(5)
S1 C1 1.749(5)
S2 C1 1.733(5)
S2 C3 1.734(5)
S3 C5 1.726(5)
S3 C4 1.739(5)
S4 C9 1.741(5)
S4 C4 1.743(6)
C1 C4 1.372(7)
C2 C3 1.333(7)
C3 H3 0.9300
C5 C9 1.341(8)
C5 C6 1.501(7)
C6 C7 1.538(9)
C6 H6A 0.9700
C6 H6B 0.9700
C7 C8 1.545(8)
C7 H7A 0.9700
C7 H7B 0.9700
C8 C9 1.480(7)
C8 H8A 0.9700
C8 H8B 0.9700
I1A C2A 2.074(5)
S2A C3A 1.733(5)
S2A C1A 1.743(5)
S1A C2A 1.733(5)
S1A C1A 1.738(5)
S3A C5A 1.734(5)
S3A C4A 1.756(4)
S4A C9A 1.734(5)
S4A C4A 1.744(5)
C1A C4A 1.360(7)
C2A C3A 1.340(7)
C3A H3A 0.9300
C5A C9A 1.325(7)
C5A C6A 1.502(7)
C6A C7A 1.528(9)
C6A H6A1 0.9700
C6A H6A2 0.9700
C7A C8A 1.544(8)
C7A H7A1 0.9700
C7A H7A2 0.9700
C8A C9A 1.500(7)
C8A H8A1 0.9700
C8A H8A2 0.9700

loop_
_geom_torsion_atom_site_label_1
_geom_torsion_atom_site_label_2
_geom_torsion_atom_site_label_3
_geom_torsion_atom_site_label_4
_geom_torsion
C3 S2 C1 C4 -177.8(5)
C3 S2 C1 S1 1.3(4)
C2 S1 C1 C4 178.1(5)
C2 S1 C1 S2 -1.1(4)
C1 S1 C2 C3 0.3(5)
C1 S1 C2 I1 179.8(3)
S1 C2 C3 S2 0.6(7)
I1 C2 C3 S2 -178.9(3)
C1 S2 C3 C2 -1.2(5)
S2 C1 C4 S3 0.7(7)
S1 C1 C4 S3 -178.5(3)
S2 C1 C4 S4 -179.5(3)
S1 C1 C4 S4 1.4(7)
C5 S3 C4 C1 -178.3(5)
C5 S3 C4 S4 1.8(4)
C9 S4 C4 C1 178.2(5)
C9 S4 C4 S3 -1.9(4)
C4 S3 C5 C9 -0.9(5)
C4 S3 C5 C6 -178.1(5)
C9 C5 C6 C7 13.4(6)
S3 C5 C6 C7 -169.2(5)
C5 C6 C7 C8 -20.1(6)
C6 C7 C8 C9 19.6(6)
C6 C5 C9 C8 -1.0(7)
S3 C5 C9 C8 -178.7(4)
C6 C5 C9 S4 177.4(4)
S3 C5 C9 S4 -0.3(6)
C7 C8 C9 C5 -11.8(7)
C7 C8 C9 S4 170.0(5)
C4 S4 C9 C5 1.4(5)
C4 S4 C9 C8 179.4(5)
C2A S1A C1A C4A -178.5(4)
C2A S1A C1A S2A 1.5(3)
C3A S2A C1A C4A 178.6(4)
C3A S2A C1A S1A -1.3(3)
C1A S1A C2A C3A -1.1(4)
C1A S1A C2A I1A 178.1(3)
S1A C2A C3A S2A 0.4(6)
I1A C2A C3A S2A -178.8(2)
C1A S2A C3A C2A 0.6(5)
S1A C1A C4A S4A -0.8(6)
S2A C1A C4A S4A 179.2(3)
S1A C1A C4A S3A 179.5(3)
S2A C1A C4A S3A -0.5(6)
C9A S4A C4A C1A -175.8(4)
C9A S4A C4A S3A 3.9(3)
C5A S3A C4A C1A 176.0(4)
C5A S3A C4A S4A -3.7(3)
C4A S3A C5A C9A 1.9(4)
C4A S3A C5A C6A 179.7(5)
C9A C5A C6A C7A -8.8(6)
S3A C5A C6A C7A 173.3(4)
C5A C6A C7A C8A 13.6(6)
C6A C7A C8A C9A -13.6(6)
C6A C5A C9A C8A 0.2(6)
S3A C5A C9A C8A 178.4(4)
C6A C5A C9A S4A -177.6(4)
S3A C5A C9A S4A 0.6(6)
C7A C8A C9A C5A 8.3(6)
C7A C8A C9A S4A -174.1(4)
C4A S4A C9A C5A -2.7(5)
C4A S4A C9A C8A 179.9(5)
